data_2022226
loop_
_publ_author_name
'Rodr\'iguez, Diego'
'Guerrero, Sergio Andr\'es'
'Palma, Alirio'
'Cobo, Justo'
'Glidewell, Christopher'

_publ_section_title
;
 4-Styrylquinolines from cyclocondensation reactions between
 (2-aminophenyl)chalcones and 1,3-diketones: crystal structures and
 regiochemistry
;
_journal_coeditor_code SK3755
_journal_issue 9
_journal_name_full 'Acta Crystallographica Section C'
_journal_page_first
;
;
_journal_paper_doi 10.1107/S2053229620010803
_journal_volume 76
_journal_year 2020
_chemical_formula_iupac 'C20 H16 Br N O'
_chemical_formula_moiety 'C20 H16 Br N O'
_chemical_formula_sum 'C20 H16 Br N O'
_chemical_formula_weight 366.24
_chemical_name_common
;
(<i>E</i>)-3-Acetyl-4-(4-bromostyryl)-2-methylquinoline
;
_chemical_name_systematic
;
(<i>E</i>)-3-Acetyl-4-[2-(4-bromophenyl)ethenyl]-2-methylquinoline
;
_space_group_crystal_system monoclinic
_space_group_IT_number 14
_space_group_name_Hall '-P 2ybc'
_space_group_name_H-M_alt 'P 1 21/c 1'
_atom_sites_solution_hydrogens geom
_atom_sites_solution_primary difmap
_audit_creation_method SHELXL-2014
_cell_angle_alpha 90
_cell_angle_beta 95.0050(10)
_cell_angle_gamma 90
_cell_formula_units_Z 4
_cell_length_a 8.0849(3)
_cell_length_b 6.6692(2)
_cell_length_c 31.1063(10)
_cell_measurement_reflns_used 3839
_cell_measurement_temperature 100(2)
_cell_measurement_theta_max 27.526
_cell_measurement_theta_min 2.529
_cell_volume 1670.85(10)
_computing_cell_refinement
;
SAINT (Bruker, 2017)
;
_computing_data_collection
;
APEX3 (Bruker, 2018)
;
_computing_data_reduction
;
SAINT (Bruker, 2017)
;
_computing_molecular_graphics
;
PLATON (Spek, 2020)
;
_computing_publication_material
;
SHELXL2014 (Sheldrick, 2015b) and PLATON (Spek, 2020)
;
_computing_structure_refinement
;
SHELXL2014 (Sheldrick, 2015b)
;
_computing_structure_solution
;
SHELXT2014 (Sheldrick, 2015a)
;
_diffrn_ambient_temperature 100(2)
_diffrn_measured_fraction_theta_full 0.995
_diffrn_measured_fraction_theta_max 0.996
_diffrn_measurement_device_type 'Bruker D8 Venture'
_diffrn_measurement_method '\f and \w scans'
_diffrn_radiation_monochromator 'multilayer mirror'
_diffrn_radiation_type MoK\a
_diffrn_radiation_wavelength 0.71073
_diffrn_reflns_av_R_equivalents 0.0335
_diffrn_reflns_av_unetI/netI 0.0155
_diffrn_reflns_limit_h_max 10
_diffrn_reflns_limit_h_min -10
_diffrn_reflns_limit_k_max 8
_diffrn_reflns_limit_k_min -8
_diffrn_reflns_limit_l_max 40
_diffrn_reflns_limit_l_min -39
_diffrn_reflns_number 38342
_diffrn_reflns_theta_full 25.242
_diffrn_reflns_theta_max 27.526
_diffrn_reflns_theta_min 2.529
_diffrn_source 'INCOATEC high brilliance microfocus sealed tube'
_diffrn_standards_decay_% 0
_diffrn_standards_interval_count 0
_diffrn_standards_interval_time 0
_diffrn_standards_number 0
_exptl_absorpt_coefficient_mu 2.464
_exptl_absorpt_correction_T_max 0.906
_exptl_absorpt_correction_T_min 0.810
_exptl_absorpt_correction_type multi-scan
_exptl_absorpt_process_details
;
(SADABS; Bruker, 2016)
;
_exptl_crystal_colour yellow
_exptl_crystal_density_diffrn 1.456
_exptl_crystal_description plate
_exptl_crystal_F_000 744
_exptl_crystal_size_max 0.170
_exptl_crystal_size_mid 0.110
_exptl_crystal_size_min 0.040
_refine_diff_density_max 0.558
_refine_diff_density_min -0.764
_refine_ls_extinction_method none
_refine_ls_goodness_of_fit_ref 1.027
_refine_ls_hydrogen_treatment constr
_refine_ls_matrix_type full
_refine_ls_number_parameters 210
_refine_ls_number_reflns 3839
_refine_ls_number_restraints 0
_refine_ls_restrained_S_all 1.027
_refine_ls_R_factor_all 0.0345
_refine_ls_R_factor_gt 0.0296
_refine_ls_shift/su_max 0.001
_refine_ls_shift/su_mean 0.000
_refine_ls_structure_factor_coef Fsqd
_refine_ls_weighting_details 'w=1/[\s^2^(Fo^2^)+(0.0294P)^2^+1.5332P] where P=(Fo^2^+2Fc^2^)/3'
_refine_ls_weighting_scheme calc
_refine_ls_wR_factor_gt 0.0704
_refine_ls_wR_factor_ref 0.0734
_reflns_number_gt 3434
_reflns_number_total 3839
_reflns_threshold_expression 'I > 2\s(I)'
_cod_data_source_file sk3755sup1.cif
_cod_data_source_block II
_cod_original_sg_symbol_H-M 'P 21/c'
_cod_database_code 2022226
_shelx_space_group_comment
;
The symmetry employed for this shelxl refinement is uniquely defined
by the following loop, which should always be used as a source of
symmetry information in preference to the above space-group names.
They are only intended as comments.
;
_shelx_estimated_absorpt_t_min 0.679
_shelx_estimated_absorpt_t_max 0.908
_shelxl_version_number 2.014

loop_
_space_group_symop_operation_xyz
'x, y, z'
'-x, y+1/2, -z+1/2'
'-x, -y, -z'
'x, -y-1/2, z-1/2'

loop_
_atom_site_type_symbol
_atom_site_label
_atom_site_fract_x
_atom_site_fract_y
_atom_site_fract_z
_atom_site_U_iso_or_equiv
_atom_site_adp_type
_atom_site_calc_flag
_atom_site_occupancy
_atom_site_disorder_assembly
_atom_site_disorder_group
N N1 0.22878(18) 0.4980(2) 0.46764(5) 0.0216(3) Uani d 1 . .
C C2 0.3566(2) 0.4009(2) 0.45402(5) 0.0214(3) Uani d 1 . .
C C3 0.4453(2) 0.4719(2) 0.41918(5) 0.0198(3) Uani d 1 . .
C C4 0.3970(2) 0.6464(2) 0.39805(5) 0.0198(3) Uani d 1 . .
C C4A 0.2553(2) 0.7499(2) 0.41163(5) 0.0211(3) Uani d 1 . .
C C5 0.1897(2) 0.9251(3) 0.39104(6) 0.0314(4) Uani d 1 . .
H H5 0.2403 0.9788 0.3671 0.038 Uiso calc 1 . .
C C6 0.0535(3) 1.0184(3) 0.40534(7) 0.0358(5) Uani d 1 . .
H H6 0.0093 1.1347 0.3909 0.043 Uiso calc 1 . .
C C7 -0.0209(2) 0.9429(3) 0.44112(6) 0.0302(4) Uani d 1 . .
H H7 -0.1138 1.0101 0.4511 0.036 Uiso calc 1 . .
C C8 0.0395(2) 0.7731(3) 0.46174(6) 0.0249(3) Uani d 1 . .
H H8 -0.0110 0.7237 0.4861 0.030 Uiso calc 1 . .
C C8A 0.1770(2) 0.6713(2) 0.44684(5) 0.0203(3) Uani d 1 . .
C C21 0.4107(2) 0.2140(3) 0.47846(6) 0.0290(4) Uani d 1 . .
H H21A 0.3457 0.1989 0.5034 0.043 Uiso calc 1 . .
H H21B 0.5288 0.2242 0.4884 0.043 Uiso calc 1 . .
H H21C 0.3927 0.0972 0.4595 0.043 Uiso calc 1 . .
C C31 0.5978(2) 0.3597(3) 0.40803(6) 0.0248(3) Uani d 1 . .
O O31 0.58723(19) 0.1923(2) 0.39267(5) 0.0402(3) Uani d 1 . .
C C32 0.7612(2) 0.4597(3) 0.41940(7) 0.0315(4) Uani d 1 . .
H H32A 0.7915 0.4466 0.4505 0.047 Uiso calc 1 . .
H H32B 0.7527 0.6021 0.4117 0.047 Uiso calc 1 . .
H H32C 0.8465 0.3961 0.4035 0.047 Uiso calc 1 . .
C C41 0.4876(2) 0.7319(3) 0.36336(5) 0.0221(3) Uani d 1 . .
H H41 0.5115 0.8713 0.3646 0.026 Uiso calc 1 . .
C C42 0.5388(2) 0.6286(3) 0.33029(5) 0.0218(3) Uani d 1 . .
H H42 0.5101 0.4906 0.3282 0.026 Uiso calc 1 . .
C C421 0.63654(19) 0.7121(3) 0.29676(5) 0.0223(3) Uani d 1 . .
C C422 0.7176(2) 0.8969(3) 0.30115(6) 0.0263(4) Uani d 1 . .
H H422 0.7123 0.9718 0.3270 0.032 Uiso calc 1 . .
C C423 0.8056(2) 0.9731(3) 0.26847(6) 0.0298(4) Uani d 1 . .
H H423 0.8603 1.0989 0.2717 0.036 Uiso calc 1 . .
C C424 0.8123(2) 0.8621(3) 0.23090(6) 0.0303(4) Uani d 1 . .
Br Br42 0.93043(2) 0.96822(4) 0.18577(2) 0.04244(9) Uani d 1 . .
C C425 0.7361(2) 0.6784(4) 0.22581(6) 0.0368(5) Uani d 1 . .
H H425 0.7429 0.6037 0.2000 0.044 Uiso calc 1 . .
C C426 0.6488(2) 0.6033(3) 0.25888(6) 0.0304(4) Uani d 1 . .
H H426 0.5967 0.4758 0.2556 0.037 Uiso calc 1 . .

loop_
_atom_site_aniso_label
_atom_site_aniso_U_11
_atom_site_aniso_U_22
_atom_site_aniso_U_33
_atom_site_aniso_U_12
_atom_site_aniso_U_13
_atom_site_aniso_U_23
N1 0.0235(7) 0.0197(7) 0.0218(7) -0.0007(5) 0.0040(5) 0.0022(5)
C2 0.0252(8) 0.0163(7) 0.0228(8) -0.0003(6) 0.0019(6) 0.0013(6)
C3 0.0221(7) 0.0167(7) 0.0209(8) 0.0011(6) 0.0025(6) -0.0029(6)
C4 0.0234(7) 0.0181(7) 0.0183(7) 0.0017(6) 0.0035(6) -0.0014(6)
C4A 0.0248(8) 0.0206(8) 0.0183(7) 0.0039(6) 0.0037(6) 0.0008(6)
C5 0.0389(10) 0.0314(10) 0.0257(9) 0.0141(8) 0.0128(7) 0.0104(7)
C6 0.0420(11) 0.0338(10) 0.0329(10) 0.0195(9) 0.0106(8) 0.0112(8)
C7 0.0282(9) 0.0318(10) 0.0317(9) 0.0111(7) 0.0095(7) 0.0020(8)
C8 0.0243(8) 0.0280(9) 0.0231(8) 0.0017(7) 0.0068(6) 0.0004(7)
C8A 0.0220(7) 0.0196(8) 0.0193(7) 0.0005(6) 0.0024(6) 0.0001(6)
C21 0.0359(9) 0.0205(8) 0.0312(9) 0.0040(7) 0.0066(7) 0.0076(7)
C31 0.0309(9) 0.0193(8) 0.0250(8) 0.0067(7) 0.0076(7) 0.0026(6)
O31 0.0482(8) 0.0202(7) 0.0543(9) 0.0054(6) 0.0170(7) -0.0086(6)
C32 0.0252(9) 0.0346(10) 0.0351(10) 0.0085(7) 0.0041(7) 0.0015(8)
C41 0.0259(8) 0.0195(8) 0.0215(8) 0.0035(6) 0.0058(6) 0.0022(6)
C42 0.0205(7) 0.0239(8) 0.0212(8) 0.0009(6) 0.0025(6) -0.0013(6)
C421 0.0182(7) 0.0305(9) 0.0184(8) 0.0026(6) 0.0026(6) -0.0014(6)
C422 0.0247(8) 0.0319(9) 0.0227(8) 0.0003(7) 0.0046(6) -0.0039(7)
C423 0.0253(8) 0.0352(10) 0.0295(9) -0.0019(7) 0.0059(7) 0.0019(8)
C424 0.0198(8) 0.0518(12) 0.0200(8) 0.0001(8) 0.0054(6) 0.0042(8)
Br42 0.03101(11) 0.07124(17) 0.02652(11) -0.00315(9) 0.01070(8) 0.01007(9)
C425 0.0309(9) 0.0599(14) 0.0205(9) -0.0071(9) 0.0063(7) -0.0119(9)
C426 0.0267(8) 0.0405(11) 0.0246(9) -0.0067(8) 0.0053(7) -0.0100(8)

loop_
_atom_type_symbol
_atom_type_description
_atom_type_scat_dispersion_real
_atom_type_scat_dispersion_imag
_atom_type_scat_source
C C 0.0033 0.0016 'International Tables Vol C Tables 4.2.6.8 and 6.1.1.4'
H H 0.0000 0.0000 'International Tables Vol C Tables 4.2.6.8 and 6.1.1.4'
N N 0.0061 0.0033 'International Tables Vol C Tables 4.2.6.8 and 6.1.1.4'
O O 0.0106 0.0060 'International Tables Vol C Tables 4.2.6.8 and 6.1.1.4'
Br Br -0.2901 2.4595 'International Tables Vol C Tables 4.2.6.8 and 6.1.1.4'

loop_
_geom_angle_atom_site_label_1
_geom_angle_atom_site_label_2
_geom_angle_atom_site_label_3
_geom_angle_site_symmetry_1
_geom_angle_site_symmetry_3
_geom_angle
_geom_angle_publ_flag
C2 N1 C8A . . 118.51(14) ?
N1 C2 C3 . . 122.57(15) ?
N1 C2 C21 . . 116.44(15) ?
C3 C2 C21 . . 120.94(15) ?
C4 C3 C2 . . 120.10(15) ?
C4 C3 C31 . . 120.88(15) ?
C2 C3 C31 . . 118.92(14) ?
C3 C4 C4A . . 117.88(15) ?
C3 C4 C41 . . 122.63(14) ?
C4A C4 C41 . . 119.47(14) ?
C8A C4A C5 . . 118.84(15) ?
C8A C4A C4 . . 118.27(15) ?
C5 C4A C4 . . 122.89(15) ?
C6 C5 C4A . . 120.53(17) ?
C6 C5 H5 . . 119.7 ?
C4A C5 H5 . . 119.7 ?
C5 C6 C7 . . 120.41(17) ?
C5 C6 H6 . . 119.8 ?
C7 C6 H6 . . 119.8 ?
C8 C7 C6 . . 120.49(16) ?
C8 C7 H7 . . 119.8 ?
C6 C7 H7 . . 119.8 ?
C7 C8 C8A . . 120.09(16) ?
C7 C8 H8 . . 120.0 ?
C8A C8 H8 . . 120.0 ?
N1 C8A C4A . . 122.63(15) ?
N1 C8A C8 . . 117.77(15) ?
C4A C8A C8 . . 119.59(15) ?
C2 C21 H21A . . 109.5 ?
C2 C21 H21B . . 109.5 ?
H21A C21 H21B . . 109.5 ?
C2 C21 H21C . . 109.5 ?
H21A C21 H21C . . 109.5 ?
H21B C21 H21C . . 109.5 ?
O31 C31 C32 . . 122.29(16) ?
O31 C31 C3 . . 121.02(17) ?
C32 C31 C3 . . 116.59(15) ?
C31 C32 H32A . . 109.5 ?
C31 C32 H32B . . 109.5 ?
H32A C32 H32B . . 109.5 ?
C31 C32 H32C . . 109.5 ?
H32A C32 H32C . . 109.5 ?
H32B C32 H32C . . 109.5 ?
C42 C41 C4 . . 125.02(16) ?
C42 C41 H41 . . 117.5 ?
C4 C41 H41 . . 117.5 ?
C41 C42 C421 . . 124.98(16) ?
C41 C42 H42 . . 117.5 ?
C421 C42 H42 . . 117.5 ?
C426 C421 C422 . . 118.32(16) ?
C426 C421 C42 . . 118.94(16) ?
C422 C421 C42 . . 122.74(15) ?
C423 C422 C421 . . 121.18(17) ?
C423 C422 H422 . . 119.4 ?
C421 C422 H422 . . 119.4 ?
C422 C423 C424 . . 118.80(18) ?
C422 C423 H423 . . 120.6 ?
C424 C423 H423 . . 120.6 ?
C425 C424 C423 . . 121.48(17) ?
C425 C424 Br42 . . 119.71(14) ?
C423 C424 Br42 . . 118.81(15) ?
C424 C425 C426 . . 119.16(17) ?
C424 C425 H425 . . 120.4 ?
C426 C425 H425 . . 120.4 ?
C425 C426 C421 . . 121.04(18) ?
C425 C426 H426 . . 119.5 ?
C421 C426 H426 . . 119.5 ?

loop_
_geom_bond_atom_site_label_1
_geom_bond_atom_site_label_2
_geom_bond_site_symmetry_2
_geom_bond_distance
_geom_bond_publ_flag
N1 C2 . 1.321(2) ?
N1 C8A . 1.372(2) ?
C2 C3 . 1.431(2) ?
C2 C21 . 1.505(2) ?
C3 C4 . 1.377(2) ?
C3 C31 . 1.509(2) ?
C4 C4A . 1.432(2) ?
C4 C41 . 1.471(2) ?
C4A C8A . 1.413(2) ?
C4A C5 . 1.413(2) ?
C5 C6 . 1.372(3) ?
C5 H5 . 0.9500 ?
C6 C7 . 1.404(3) ?
C6 H6 . 0.9500 ?
C7 C8 . 1.371(3) ?
C7 H7 . 0.9500 ?
C8 C8A . 1.415(2) ?
C8 H8 . 0.9500 ?
C21 H21A . 0.9800 ?
C21 H21B . 0.9800 ?
C21 H21C . 0.9800 ?
C31 O31 . 1.214(2) ?
C31 C32 . 1.495(3) ?
C32 H32A . 0.9800 ?
C32 H32B . 0.9800 ?
C32 H32C . 0.9800 ?
C41 C42 . 1.334(2) ?
C41 H41 . 0.9500 ?
C42 C421 . 1.472(2) ?
C42 H42 . 0.9500 ?
C421 C426 . 1.395(2) ?
C421 C422 . 1.397(3) ?
C422 C423 . 1.387(3) ?
C422 H422 . 0.9500 ?
C423 C424 . 1.388(3) ?
C423 H423 . 0.9500 ?
C424 C425 . 1.375(3) ?
C424 Br42 . 1.9018(17) ?
C425 C426 . 1.390(3) ?
C425 H425 . 0.9500 ?
C426 H426 . 0.9500 ?

loop_
_geom_hbond_atom_site_label_D
_geom_hbond_atom_site_label_H
_geom_hbond_atom_site_label_A
_geom_hbond_site_symmetry_A
_geom_hbond_distance_DH
_geom_hbond_distance_HA
_geom_hbond_distance_DA
_geom_hbond_angle_DHA
_geom_hbond_publ_flag
C41 H41 O31 1_565 0.95 2.37 3.283(2) 161 no
C426 H426 Cg3 2_645 0.95 2.91 3.7071(19) 142 no

loop_
_geom_torsion_atom_site_label_1
_geom_torsion_atom_site_label_2
_geom_torsion_atom_site_label_3
_geom_torsion_atom_site_label_4
_geom_torsion_site_symmetry_1
_geom_torsion_site_symmetry_2
_geom_torsion_site_symmetry_3
_geom_torsion_site_symmetry_4
_geom_torsion
_geom_torsion_publ_flag
C8A N1 C2 C3 . . . . 1.5(2) ?
C8A N1 C2 C21 . . . . 178.81(15) ?
N1 C2 C3 C4 . . . . -0.9(3) ?
C21 C2 C3 C4 . . . . -178.04(16) ?
N1 C2 C3 C31 . . . . 175.33(15) ?
C21 C2 C3 C31 . . . . -1.8(2) ?
C2 C3 C4 C4A . . . . -1.1(2) ?
C31 C3 C4 C4A . . . . -177.20(15) ?
C2 C3 C4 C41 . . . . 177.13(15) ?
C31 C3 C4 C41 . . . . 1.0(2) ?
C3 C4 C4A C8A . . . . 2.2(2) ?
C41 C4 C4A C8A . . . . -176.01(15) ?
C3 C4 C4A C5 . . . . -176.96(17) ?
C41 C4 C4A C5 . . . . 4.8(3) ?
C8A C4A C5 C6 . . . . 0.7(3) ?
C4 C4A C5 C6 . . . . 179.93(19) ?
C4A C5 C6 C7 . . . . 1.1(3) ?
C5 C6 C7 C8 . . . . -1.2(3) ?
C6 C7 C8 C8A . . . . -0.5(3) ?
C2 N1 C8A C4A . . . . -0.2(2) ?
C2 N1 C8A C8 . . . . 179.77(15) ?
C5 C4A C8A N1 . . . . 177.56(16) ?
C4 C4A C8A N1 . . . . -1.7(2) ?
C5 C4A C8A C8 . . . . -2.4(2) ?
C4 C4A C8A C8 . . . . 178.33(15) ?
C7 C8 C8A N1 . . . . -177.65(16) ?
C7 C8 C8A C4A . . . . 2.3(3) ?
C4 C3 C31 O31 . . . . -115.6(2) ?
C2 C3 C31 O31 . . . . 68.2(2) ?
C4 C3 C31 C32 . . . . 68.1(2) ?
C2 C3 C31 C32 . . . . -108.09(18) ?
C3 C4 C41 C42 . . . . 46.8(3) ?
C4A C4 C41 C42 . . . . -135.02(18) ?
C4 C41 C42 C421 . . . . -176.86(15) ?
C41 C42 C421 C426 . . . . -165.04(17) ?
C41 C42 C421 C422 . . . . 14.8(3) ?
C426 C421 C422 C423 . . . . 1.2(3) ?
C42 C421 C422 C423 . . . . -178.57(16) ?
C421 C422 C423 C424 . . . . 0.0(3) ?
C422 C423 C424 C425 . . . . -1.0(3) ?
C422 C423 C424 Br42 . . . . 179.13(14) ?
C423 C424 C425 C426 . . . . 0.7(3) ?
Br42 C424 C425 C426 . . . . -179.40(15) ?
C424 C425 C426 C421 . . . . 0.6(3) ?
C422 C421 C426 C425 . . . . -1.5(3) ?
C42 C421 C426 C425 . . . . 178.30(17) ?

_cod_database_fobs_code 2022226
